data_4508565
loop_
_publ_author_name
'Xu, Wentao'
'Zhou, Youfu'
'Huang, Decai'
'Xiong, Wei'
'Su, Mingyi'
'Wang, Kun'
'Han, Shuo'
'Hong, Maochun'

_publ_section_title
;
 Crystal Structure, Multiplex Photoluminescence, and Magnetic Properties
 of a Series of Lanthanide Coordination Polymers Based on Quinoline
 Carboxylate Ligand
;
_journal_issue 12
_journal_name_full 'Crystal Growth &amp; Design'
_journal_page_first 5420
_journal_paper_doi 10.1021/cg401391b
_journal_volume 13
_journal_year 2013
_chemical_formula_moiety 'C32 H21 Eu1 N4 O10'
_chemical_formula_sum 'C32 H21 Eu N4 O10'
_chemical_formula_weight 773.49
_chemical_name_systematic
; 
 ? 
;
_space_group_IT_number 14
_symmetry_space_group_name_Hall '-P 2ybc'
_symmetry_space_group_name_H-M 'P 1 21/c 1'
_atom_sites_solution_hydrogens geom
_atom_sites_solution_primary direct
_atom_sites_solution_secondary difmap
_audit_creation_method SHELXL-97
_cell_angle_alpha 90.00
_cell_angle_beta 95.112(5)
_cell_angle_gamma 90.00
_cell_formula_units_Z 4
_cell_length_a 9.767(3)
_cell_length_b 16.487(5)
_cell_length_c 17.720(6)
_cell_measurement_reflns_used 6740
_cell_measurement_temperature 293(2)
_cell_measurement_theta_max 27.5087
_cell_measurement_theta_min 2.0934
_cell_volume 2842.1(16)
_computing_cell_refinement CrystalClear
_computing_data_collection 'CrystalClear (Rigaku, 2000)'
_computing_data_reduction CrystalClear
_computing_molecular_graphics 'SHELXL-97 (Sheldrick, 1997)'
_computing_publication_material 'SHELXL-97 (Sheldrick, 1997)'
_computing_structure_refinement 'SHELXL-97 (Sheldrick, 1997)'
_computing_structure_solution 'SHELXS-97 (Sheldrick, 1997)'
_diffrn_ambient_temperature 293(2)
_diffrn_measured_fraction_theta_full 0.974
_diffrn_measured_fraction_theta_max 0.974
_diffrn_measurement_device_type 'Saturn 70 CCD diffractometer'
_diffrn_measurement_method \w
_diffrn_radiation_monochromator graphite
_diffrn_radiation_source 'fine-focus sealed tube'
_diffrn_radiation_type MoK\a
_diffrn_radiation_wavelength 0.71073
_diffrn_reflns_av_R_equivalents 0.0671
_diffrn_reflns_av_sigmaI/netI 0.0632
_diffrn_reflns_limit_h_max 12
_diffrn_reflns_limit_h_min -12
_diffrn_reflns_limit_k_max 21
_diffrn_reflns_limit_k_min -21
_diffrn_reflns_limit_l_max 23
_diffrn_reflns_limit_l_min -23
_diffrn_reflns_number 22432
_diffrn_reflns_theta_full 27.47
_diffrn_reflns_theta_max 27.47
_diffrn_reflns_theta_min 2.09
_exptl_absorpt_coefficient_mu 2.278
_exptl_absorpt_correction_T_max 1.0000
_exptl_absorpt_correction_T_min 0.6128
_exptl_absorpt_correction_type multi-scan
_exptl_absorpt_process_details '(CrystalClear; Rigaku, 2000)'
_exptl_crystal_colour Yellow
_exptl_crystal_density_diffrn 1.808
_exptl_crystal_density_method 'not measured'
_exptl_crystal_description Prism
_exptl_crystal_F_000 1536
_exptl_crystal_size_max 0.2000
_exptl_crystal_size_mid 0.1000
_exptl_crystal_size_min 0.1000
_refine_diff_density_max 0.606
_refine_diff_density_min -0.835
_refine_diff_density_rms 0.148
_refine_ls_extinction_method SHELXL
_refine_ls_goodness_of_fit_ref 1.243
_refine_ls_hydrogen_treatment mixed
_refine_ls_matrix_type full
_refine_ls_number_parameters 425
_refine_ls_number_reflns 6343
_refine_ls_number_restraints 2
_refine_ls_restrained_S_all 1.247
_refine_ls_R_factor_all 0.0742
_refine_ls_R_factor_gt 0.0566
_refine_ls_shift/su_max 0.001
_refine_ls_shift/su_mean 0.000
_refine_ls_structure_factor_coef Fsqd
_refine_ls_weighting_details 'calc w=1/[\s^2^(Fo^2^)+(0.0393P)^2^+0.6999P] where P=(Fo^2^+2Fc^2^)/3'
_refine_ls_weighting_scheme calc
_refine_ls_wR_factor_gt 0.1086
_refine_ls_wR_factor_ref 0.1197
_reflns_number_gt 5308
_reflns_number_total 6343
_reflns_threshold_expression >2sigma(I)
_cod_data_source_file cg401391b_si_002.cif
_cod_data_source_block 2-Eu
_cod_depositor_comments
;
The following automatic conversions were performed:

'_exptl_absorpt_correction_type' value 'Multi-scan' changed to
'multi-scan' according to
/home/saulius/struct/CIF-dictionaries/cif_core.dic dictionary named
'cif_core.dic' version 2.4.2 from 2011-04-26.

Automatic conversion script
Id: cif_fix_values 1891 2012-01-12 08:04:46Z andrius 
;
_cod_original_cell_volume 2842.3(14)
_cod_original_sg_symbol_H-M P21/C
_cod_database_code 4508565

loop_
_symmetry_equiv_pos_as_xyz
'x, y, z'
'-x, y+1/2, -z+1/2'
'-x, -y, -z'
'x, -y-1/2, z-1/2'

loop_
_atom_site_label
_atom_site_type_symbol
_atom_site_fract_x
_atom_site_fract_y
_atom_site_fract_z
_atom_site_U_iso_or_equiv
_atom_site_adp_type
_atom_site_occupancy
_atom_site_symmetry_multiplicity
_atom_site_calc_flag
_atom_site_refinement_flags
Eu1 Eu 0.73378(3) 0.520677(15) 0.012899(16) 0.03747(12) Uani 1 1 d .
O7 O 0.7116(6) 0.4805(3) 0.2433(3) 0.0686(14) Uani 1 1 d .
N2 N 0.7946(5) 0.1779(3) -0.1777(3) 0.0429(12) Uani 1 1 d D
C10 C 0.2357(5) 0.8031(3) -0.0752(3) 0.0348(12) Uani 1 1 d .
O3 O 0.8855(4) 0.4197(2) -0.0162(2) 0.0487(11) Uani 1 1 d .
O8 O 0.6660(5) 0.5004(3) -0.1236(3) 0.0597(13) Uani 1 1 d .
C19 C 0.9640(6) 0.2253(3) -0.0815(3) 0.0357(13) Uani 1 1 d .
C17 C 0.9656(6) 0.3782(3) -0.0518(3) 0.0378(13) Uani 1 1 d .
O6 O 0.6595(5) 0.5522(2) 0.1417(2) 0.0514(11) Uani 1 1 d .
C16 C 0.0984(6) 0.8821(4) -0.1752(3) 0.0472(15) Uani 1 1 d .
H16 H 0.1534 0.9283 -0.1617 0.057 Uiso 1 1 calc R
N1 N 0.2732(5) 0.8703(3) -0.0375(3) 0.0416(12) Uani 1 1 d .
C26 C 0.7341(6) 0.2510(3) -0.1860(3) 0.0385(13) Uani 1 1 d D
C25 C 0.7892(6) 0.3135(3) -0.1409(3) 0.0411(14) Uani 1 1 d .
H25 H 0.7456 0.3650 -0.1442 0.049 Uiso 1 1 calc R
C27 C 0.6140(6) 0.2609(3) -0.2415(3) 0.0398(14) Uani 1 1 d .
C8 C 0.3815(6) 0.8660(3) 0.0172(3) 0.0394(13) Uani 1 1 d .
O2 O 0.4354(5) 0.5797(2) -0.0127(3) 0.0559(12) Uani 1 1 d .
C2 C 0.4184(6) 0.7241(3) -0.0099(3) 0.0345(13) Uani 1 1 d .
O1 O 0.6268(4) 0.6492(2) 0.0031(2) 0.0515(11) Uani 1 1 d .
C3 C 0.4615(6) 0.7939(3) 0.0328(3) 0.0358(13) Uani 1 1 d .
O5 O 0.7980(5) 0.4518(3) 0.1378(3) 0.0608(13) Uani 1 1 d .
O4 O 1.0860(4) 0.3935(2) -0.0596(2) 0.0488(11) Uani 1 1 d .
C9 C 0.3049(5) 0.7287(3) -0.0612(3) 0.0369(13) Uani 1 1 d .
H9 H 0.2725 0.6813 -0.0876 0.044 Uiso 1 1 calc R
N3 N 0.7221(6) 0.4944(3) 0.1759(3) 0.0466(13) Uani 1 1 d .
C1 C 0.4975(6) 0.6462(3) -0.0052(3) 0.0387(14) Uani 1 1 d .
O9 O 0.8414(5) 0.5780(3) -0.0992(3) 0.0600(12) Uani 1 1 d .
C12 C 0.0400(6) 0.7429(4) -0.1570(3) 0.0467(15) Uani 1 1 d .
H12 H 0.0542 0.6929 -0.1308 0.056 Uiso 1 1 calc R
C4 C 0.5732(6) 0.7970(4) 0.0887(3) 0.0480(15) Uani 1 1 d .
H4 H 0.6262 0.7495 0.0998 0.058 Uiso 1 1 calc R
C7 C 0.4188(8) 0.9367(4) 0.0591(4) 0.0601(19) Uani 1 1 d .
H7 H 0.3665 0.9849 0.0499 0.072 Uiso 1 1 calc R
C28 C 0.5441(7) 0.1962(4) -0.2750(4) 0.0529(17) Uani 1 1 d .
H28 H 0.5750 0.1427 -0.2631 0.064 Uiso 1 1 calc R
C11 C 0.1226(6) 0.8091(3) -0.1362(3) 0.0386(13) Uani 1 1 d .
O10 O 0.7847(7) 0.5390(3) -0.2151(3) 0.0889(18) Uani 1 1 d .
C24 C 0.9035(6) 0.1620(3) -0.1258(3) 0.0397(14) Uani 1 1 d D
N4 N 0.7648(7) 0.5401(3) -0.1485(3) 0.0557(15) Uani 1 1 d .
C6 C 0.5285(7) 0.9372(4) 0.1124(4) 0.063(2) Uani 1 1 d .
H6 H 0.5519 0.9856 0.1397 0.076 Uiso 1 1 calc R
C18 C 0.9038(6) 0.3038(3) -0.0918(3) 0.0361(13) Uani 1 1 d .
C23 C 0.9549(7) 0.0824(3) -0.1173(4) 0.0559(18) Uani 1 1 d .
H23 H 0.9150 0.0399 -0.1480 0.067 Uiso 1 1 calc R
C20 C 1.0742(6) 0.2074(4) -0.0286(4) 0.0482(15) Uani 1 1 d .
H20 H 1.1174 0.2491 0.0019 0.058 Uiso 1 1 calc R
C29 C 0.4301(8) 0.2072(5) -0.3253(4) 0.065(2) Uani 1 1 d .
H29 H 0.3842 0.1615 -0.3484 0.078 Uiso 1 1 calc R
C15 C -0.0040(7) 0.8872(4) -0.2328(4) 0.0571(18) Uani 1 1 d .
H15 H -0.0195 0.9369 -0.2593 0.069 Uiso 1 1 calc R
C13 C -0.0612(6) 0.7492(5) -0.2147(4) 0.0556(17) Uani 1 1 d .
H13 H -0.1163 0.7033 -0.2288 0.067 Uiso 1 1 calc R
C32 C 0.5634(7) 0.3385(4) -0.2590(4) 0.0618(19) Uani 1 1 d .
H32 H 0.6086 0.3844 -0.2359 0.074 Uiso 1 1 calc R
C21 C 1.1194(7) 0.1290(4) -0.0211(4) 0.0588(19) Uani 1 1 d .
H21 H 1.1932 0.1166 0.0157 0.071 Uiso 1 1 calc R
C31 C 0.4488(8) 0.3496(5) -0.3095(4) 0.071(2) Uani 1 1 d .
H31 H 0.4157 0.4027 -0.3215 0.086 Uiso 1 1 calc R
C14 C -0.0844(7) 0.8212(5) -0.2526(4) 0.0610(19) Uani 1 1 d .
H14 H -0.1559 0.8252 -0.2924 0.073 Uiso 1 1 calc R
C5 C 0.6070(7) 0.8668(4) 0.1274(4) 0.0590(18) Uani 1 1 d .
H5 H 0.6835 0.8677 0.1644 0.071 Uiso 1 1 calc R
C22 C 1.0602(8) 0.0671(4) -0.0658(4) 0.0601(19) Uani 1 1 d .
H22 H 1.0947 0.0134 -0.0599 0.072 Uiso 1 1 calc R
C30 C 0.3831(7) 0.2826(5) -0.3421(4) 0.065(2) Uani 1 1 d .
H30 H 0.3039 0.2896 -0.3767 0.077 Uiso 1 1 calc R
HN2 H 0.7583 0.1381 -0.2138 0.07(2) Uiso 1 1 d RD

loop_
_atom_site_aniso_label
_atom_site_aniso_U_11
_atom_site_aniso_U_22
_atom_site_aniso_U_33
_atom_site_aniso_U_23
_atom_site_aniso_U_13
_atom_site_aniso_U_12
Eu1 0.0470(2) 0.02055(14) 0.04391(18) -0.00311(12) -0.00134(13) 0.00192(13)
O7 0.109(4) 0.052(3) 0.046(3) 0.008(2) 0.011(3) -0.005(3)
N2 0.054(3) 0.030(2) 0.044(3) -0.010(2) 0.002(2) -0.006(2)
C10 0.037(3) 0.026(2) 0.043(3) 0.002(2) 0.008(2) 0.006(2)
O3 0.055(3) 0.033(2) 0.057(3) -0.0138(19) -0.001(2) 0.0067(19)
O8 0.067(4) 0.052(3) 0.058(3) -0.003(2) -0.013(3) -0.004(2)
C19 0.043(4) 0.028(2) 0.037(3) -0.004(2) 0.005(3) 0.003(2)
C17 0.047(4) 0.023(2) 0.042(3) -0.003(2) -0.009(3) 0.008(3)
O6 0.070(3) 0.031(2) 0.052(3) 0.0042(19) 0.004(2) 0.014(2)
C16 0.056(4) 0.040(3) 0.046(4) 0.004(3) 0.005(3) 0.016(3)
N1 0.047(3) 0.026(2) 0.051(3) -0.002(2) 0.002(2) 0.009(2)
C26 0.041(4) 0.034(3) 0.042(3) 0.000(2) 0.008(3) -0.005(3)
C25 0.050(4) 0.025(3) 0.047(3) -0.009(2) 0.001(3) 0.001(3)
C27 0.042(4) 0.037(3) 0.041(3) -0.005(3) 0.007(3) -0.008(3)
C8 0.050(4) 0.025(2) 0.044(3) -0.001(2) 0.010(3) 0.001(3)
O2 0.071(3) 0.0218(18) 0.075(3) -0.004(2) 0.006(2) -0.002(2)
C2 0.037(3) 0.022(2) 0.045(3) 0.002(2) 0.008(3) 0.003(2)
O1 0.049(3) 0.043(2) 0.061(3) 0.003(2) -0.004(2) 0.014(2)
C3 0.040(3) 0.028(3) 0.039(3) -0.002(2) 0.004(3) 0.000(2)
O5 0.088(4) 0.037(2) 0.056(3) -0.003(2) 0.002(3) 0.017(2)
O4 0.036(3) 0.041(2) 0.067(3) -0.010(2) -0.004(2) -0.0062(19)
C9 0.034(3) 0.029(3) 0.047(3) 0.000(2) -0.002(3) 0.003(2)
N3 0.060(4) 0.032(2) 0.046(3) -0.001(2) -0.002(3) -0.007(2)
C1 0.044(4) 0.024(2) 0.046(3) 0.001(2) 0.000(3) 0.003(3)
O9 0.064(3) 0.053(3) 0.063(3) -0.001(2) 0.001(2) -0.006(2)
C12 0.044(4) 0.047(3) 0.049(4) 0.009(3) 0.005(3) 0.008(3)
C4 0.052(4) 0.047(3) 0.045(4) 0.001(3) 0.004(3) 0.001(3)
C7 0.083(5) 0.032(3) 0.065(5) -0.010(3) 0.007(4) 0.004(3)
C28 0.062(5) 0.042(3) 0.053(4) -0.010(3) -0.002(3) -0.009(3)
C11 0.037(3) 0.037(3) 0.042(3) 0.002(3) 0.004(3) 0.011(3)
O10 0.138(5) 0.089(4) 0.041(3) 0.001(3) 0.017(3) 0.015(4)
C24 0.050(4) 0.029(3) 0.040(3) -0.007(2) 0.006(3) 0.000(3)
N4 0.069(4) 0.045(3) 0.052(4) 0.001(3) 0.002(3) 0.011(3)
C6 0.077(6) 0.049(4) 0.061(5) -0.019(4) -0.005(4) -0.015(4)
C18 0.038(3) 0.026(2) 0.043(3) -0.005(2) 0.003(3) 0.001(2)
C23 0.088(5) 0.028(3) 0.052(4) -0.010(3) 0.004(4) -0.003(3)
C20 0.057(4) 0.038(3) 0.049(4) -0.005(3) 0.002(3) 0.003(3)
C29 0.070(5) 0.067(5) 0.058(5) -0.014(4) 0.007(4) -0.029(4)
C15 0.061(5) 0.056(4) 0.054(4) 0.010(3) 0.005(3) 0.019(4)
C13 0.035(4) 0.071(5) 0.060(4) -0.003(4) 0.002(3) 0.003(3)
C32 0.064(5) 0.046(4) 0.072(5) -0.013(4) -0.012(4) -0.005(3)
C21 0.077(5) 0.044(4) 0.053(4) 0.000(3) -0.006(4) 0.017(4)
C31 0.064(5) 0.060(4) 0.085(6) 0.004(4) -0.020(4) 0.002(4)
C14 0.050(4) 0.081(5) 0.051(4) 0.007(4) -0.004(3) 0.019(4)
C5 0.066(5) 0.059(4) 0.050(4) -0.007(3) -0.007(3) 0.000(4)
C22 0.087(6) 0.028(3) 0.064(5) -0.001(3) 0.002(4) 0.015(3)
C30 0.054(5) 0.085(6) 0.054(4) -0.006(4) 0.001(3) -0.012(4)

loop_
_atom_type_symbol
_atom_type_description
_atom_type_scat_dispersion_real
_atom_type_scat_dispersion_imag
_atom_type_scat_source
C C 0.0033 0.0016 'International Tables Vol C Tables 4.2.6.8 and 6.1.1.4'
H H 0.0000 0.0000 'International Tables Vol C Tables 4.2.6.8 and 6.1.1.4'
N N 0.0061 0.0033 'International Tables Vol C Tables 4.2.6.8 and 6.1.1.4'
O O 0.0106 0.0060 'International Tables Vol C Tables 4.2.6.8 and 6.1.1.4'
Eu Eu -0.1578 3.6682 'International Tables Vol C Tables 4.2.6.8 and 6.1.1.4'

loop_
_geom_angle_atom_site_label_1
_geom_angle_atom_site_label_2
_geom_angle_atom_site_label_3
_geom_angle
_geom_angle_site_symmetry_1
_geom_angle_site_symmetry_3
O3 Eu1 O2 87.52(15) . 3_665
O3 Eu1 O4 92.14(14) . 3_765
O2 Eu1 O4 158.95(16) 3_665 3_765
O3 Eu1 O1 156.29(15) . .
O2 Eu1 O1 109.07(15) 3_665 .
O4 Eu1 O1 78.38(14) 3_765 .
O3 Eu1 O8 78.80(15) . .
O2 Eu1 O8 77.03(16) 3_665 .
O4 Eu1 O8 123.55(16) 3_765 .
O1 Eu1 O8 88.34(15) . .
O3 Eu1 O6 126.40(14) . .
O2 Eu1 O6 83.47(15) 3_665 .
O4 Eu1 O6 79.81(15) 3_765 .
O1 Eu1 O6 73.72(14) . .
O8 Eu1 O6 147.52(16) . .
O3 Eu1 O9 76.91(15) . .
O2 Eu1 O9 127.61(16) 3_665 .
O4 Eu1 O9 72.50(15) 3_765 .
O1 Eu1 O9 79.51(15) . .
O8 Eu1 O9 51.10(16) . .
O6 Eu1 O9 144.69(14) . .
O3 Eu1 O5 75.97(15) . .
O2 Eu1 O5 78.60(16) 3_665 .
O4 Eu1 O5 80.90(15) 3_765 .
O1 Eu1 O5 122.92(14) . .
O8 Eu1 O5 145.41(14) . .
O6 Eu1 O5 50.44(13) . .
O9 Eu1 O5 140.88(16) . .
O3 Eu1 N4 74.72(15) . .
O2 Eu1 N4 102.20(17) 3_665 .
O4 Eu1 N4 97.99(17) 3_765 .
O1 Eu1 N4 85.02(15) . .
O8 Eu1 N4 25.71(15) . .
O6 Eu1 N4 158.67(14) . .
O9 Eu1 N4 25.50(14) . .
O5 Eu1 N4 150.61(15) . .
O3 Eu1 N3 101.24(15) . .
O2 Eu1 N3 78.90(15) 3_665 .
O4 Eu1 N3 80.54(15) 3_765 .
O1 Eu1 N3 98.58(15) . .
O8 Eu1 N3 155.90(16) . .
O6 Eu1 N3 25.21(13) . .
O9 Eu1 N3 152.83(15) . .
O5 Eu1 N3 25.28(14) . .
N4 Eu1 N3 175.70(15) . .
O3 Eu1 O2 144.37(12) . .
O2 Eu1 O2 64.06(14) 3_665 .
O4 Eu1 O2 122.19(12) 3_765 .
O1 Eu1 O2 45.27(13) . .
O8 Eu1 O2 74.35(15) . .
O6 Eu1 O2 73.81(13) . .
O9 Eu1 O2 102.86(13) . .
O5 Eu1 O2 115.60(14) . .
N4 Eu1 O2 90.03(14) . .
N3 Eu1 O2 94.17(14) . .
O3 Eu1 C1 160.56(15) . .
O2 Eu1 C1 87.30(15) 3_665 .
O4 Eu1 C1 99.32(15) 3_765 .
O1 Eu1 C1 21.82(14) . .
O8 Eu1 C1 81.78(15) . .
O6 Eu1 C1 71.50(14) . .
O9 Eu1 C1 91.56(15) . .
O5 Eu1 C1 121.18(15) . .
N4 Eu1 C1 88.10(15) . .
N3 Eu1 C1 96.12(15) . .
O2 Eu1 C1 23.48(12) . .
C26 N2 C24 123.6(5) . .
C26 N2 HN2 114.0 . .
C24 N2 HN2 122.3 . .
N1 C10 C9 122.0(5) . .
N1 C10 C11 117.8(5) . .
C9 C10 C11 120.1(5) . .
C17 O3 Eu1 161.1(4) . .
N4 O8 Eu1 97.1(4) . .
C20 C19 C24 118.6(5) . .
C20 C19 C18 124.3(5) . .
C24 C19 C18 117.1(5) . .
O4 C17 O3 126.6(5) . .
O4 C17 C18 117.5(5) . .
O3 C17 C18 115.9(5) . .
N3 O6 Eu1 96.5(3) . .
C15 C16 C11 120.2(6) . .
C15 C16 H16 119.9 . .
C11 C16 H16 119.9 . .
C10 N1 C8 118.3(4) . .
N2 C26 C25 117.4(5) . .
N2 C26 C27 119.3(5) . .
C25 C26 C27 123.3(5) . .
C18 C25 C26 122.4(5) . .
C18 C25 H25 118.8 . .
C26 C25 H25 118.8 . .
C28 C27 C32 117.6(6) . .
C28 C27 C26 122.6(5) . .
C32 C27 C26 119.7(5) . .
N1 C8 C7 118.4(5) . .
N1 C8 C3 123.4(5) . .
C7 C8 C3 118.1(6) . .
C1 O2 Eu1 162.5(4) . 3_665
C1 O2 Eu1 79.5(3) . .
Eu1 O2 Eu1 115.94(14) 3_665 .
C9 C2 C3 119.5(5) . .
C9 C2 C1 117.9(5) . .
C3 C2 C1 122.5(5) . .
C1 O1 Eu1 114.0(4) . .
C4 C3 C2 125.4(5) . .
C4 C3 C8 118.7(5) . .
C2 C3 C8 115.9(5) . .
N3 O5 Eu1 96.1(3) . .
C17 O4 Eu1 141.4(4) . 3_765
C2 C9 C10 120.7(5) . .
C2 C9 H9 119.6 . .
C10 C9 H9 119.6 . .
O7 N3 O6 122.0(6) . .
O7 N3 O5 121.3(5) . .
O6 N3 O5 116.6(5) . .
O7 N3 Eu1 176.6(4) . .
O6 N3 Eu1 58.2(3) . .
O5 N3 Eu1 58.6(3) . .
O2 C1 O1 121.2(5) . .
O2 C1 C2 120.0(5) . .
O1 C1 C2 118.7(5) . .
O2 C1 Eu1 77.1(3) . .
O1 C1 Eu1 44.2(3) . .
C2 C1 Eu1 162.9(4) . .
N4 O9 Eu1 95.6(4) . .
C13 C12 C11 120.4(6) . .
C13 C12 H12 119.8 . .
C11 C12 H12 119.8 . .
C5 C4 C3 121.5(6) . .
C5 C4 H4 119.3 . .
C3 C4 H4 119.3 . .
C6 C7 C8 121.2(6) . .
C6 C7 H7 119.4 . .
C8 C7 H7 119.4 . .
C27 C28 C29 121.4(7) . .
C27 C28 H28 119.3 . .
C29 C28 H28 119.3 . .
C12 C11 C16 118.5(6) . .
C12 C11 C10 121.4(5) . .
C16 C11 C10 120.1(5) . .
N2 C24 C19 119.7(5) . .
N2 C24 C23 120.0(5) . .
C19 C24 C23 120.3(6) . .
O10 N4 O9 123.0(7) . .
O10 N4 O8 121.3(6) . .
O9 N4 O8 115.7(6) . .
O10 N4 Eu1 172.1(5) . .
O9 N4 Eu1 58.9(3) . .
O8 N4 Eu1 57.2(3) . .
C7 C6 C5 120.6(6) . .
C7 C6 H6 119.7 . .
C5 C6 H6 119.7 . .
C25 C18 C19 119.5(5) . .
C25 C18 C17 118.3(5) . .
C19 C18 C17 122.2(5) . .
C22 C23 C24 119.6(6) . .
C22 C23 H23 120.2 . .
C24 C23 H23 120.2 . .
C21 C20 C19 119.3(6) . .
C21 C20 H20 120.4 . .
C19 C20 H20 120.4 . .
C30 C29 C28 120.3(7) . .
C30 C29 H29 119.8 . .
C28 C29 H29 119.8 . .
C16 C15 C14 120.5(6) . .
C16 C15 H15 119.8 . .
C14 C15 H15 119.8 . .
C12 C13 C14 120.7(7) . .
C12 C13 H13 119.6 . .
C14 C13 H13 119.6 . .
C31 C32 C27 121.1(6) . .
C31 C32 H32 119.4 . .
C27 C32 H32 119.4 . .
C20 C21 C22 121.7(6) . .
C20 C21 H21 119.2 . .
C22 C21 H21 119.2 . .
C30 C31 C32 119.0(7) . .
C30 C31 H31 120.5 . .
C32 C31 H31 120.5 . .
C15 C14 C13 119.7(7) . .
C15 C14 H14 120.1 . .
C13 C14 H14 120.1 . .
C4 C5 C6 119.9(6) . .
C4 C5 H5 120.0 . .
C6 C5 H5 120.0 . .
C23 C22 C21 120.5(6) . .
C23 C22 H22 119.7 . .
C21 C22 H22 119.7 . .
C29 C30 C31 120.6(7) . .
C29 C30 H30 119.7 . .
C31 C30 H30 119.7 . .

loop_
_geom_bond_atom_site_label_1
_geom_bond_atom_site_label_2
_geom_bond_distance
_geom_bond_site_symmetry_2
Eu1 O3 2.318(4) .
Eu1 O2 2.339(4) 3_665
Eu1 O4 2.351(4) 3_765
Eu1 O1 2.362(4) .
Eu1 O8 2.473(5) .
Eu1 O6 2.510(4) .
Eu1 O9 2.512(5) .
Eu1 O5 2.517(5) .
Eu1 N4 2.921(6) .
Eu1 N3 2.933(5) .
Eu1 O2 3.068(5) .
Eu1 C1 3.095(6) .
O7 N3 1.229(7) .
N2 C26 1.344(7) .
N2 C24 1.368(7) .
N2 HN2 0.9626 .
C10 N1 1.328(7) .
C10 C9 1.411(7) .
C10 C11 1.478(8) .
O3 C17 1.251(6) .
O8 N4 1.277(7) .
C19 C20 1.395(8) .
C19 C24 1.404(7) .
C19 C18 1.426(7) .
C17 O4 1.223(7) .
C17 C18 1.515(7) .
O6 N3 1.257(6) .
C16 C15 1.366(8) .
C16 C11 1.398(8) .
C16 H16 0.9500 .
N1 C8 1.372(7) .
C26 C25 1.384(7) .
C26 C27 1.471(8) .
C25 C18 1.364(7) .
C25 H25 0.9500 .
C27 C28 1.372(8) .
C27 C32 1.396(8) .
C8 C7 1.412(8) .
C8 C3 1.436(7) .
O2 C1 1.254(6) .
O2 Eu1 2.339(4) 3_665
C2 C9 1.372(7) .
C2 C3 1.421(7) .
C2 C1 1.498(7) .
O1 C1 1.259(6) .
C3 C4 1.408(8) .
O5 N3 1.260(7) .
O4 Eu1 2.351(4) 3_765
C9 H9 0.9500 .
O9 N4 1.264(7) .
C12 C13 1.361(8) .
C12 C11 1.387(8) .
C12 H12 0.9500 .
C4 C5 1.364(9) .
C4 H4 0.9500 .
C7 C6 1.364(9) .
C7 H7 0.9500 .
C28 C29 1.375(9) .
C28 H28 0.9500 .
O10 N4 1.213(7) .
C24 C23 1.408(8) .
C6 C5 1.403(9) .
C6 H6 0.9500 .
C23 C22 1.336(9) .
C23 H23 0.9500 .
C20 C21 1.368(8) .
C20 H20 0.9500 .
C29 C30 1.348(10) .
C29 H29 0.9500 .
C15 C14 1.369(9) .
C15 H15 0.9500 .
C13 C14 1.372(9) .
C13 H13 0.9500 .
C32 C31 1.381(9) .
C32 H32 0.9500 .
C21 C22 1.386(9) .
C21 H21 0.9500 .
C31 C30 1.379(9) .
C31 H31 0.9500 .
C14 H14 0.9500 .
C5 H5 0.9500 .
C22 H22 0.9500 .
C30 H30 0.9500 .

loop_
_geom_hbond_atom_site_label_D
_geom_hbond_atom_site_label_H
_geom_hbond_atom_site_label_A
_geom_hbond_distance_DH
_geom_hbond_distance_HA
_geom_hbond_distance_DA
_geom_hbond_angle_DHA
_geom_hbond_site_symmetry_A
N2 HN2 O7 0.96 2.13 3.039(6) 156.5 4_565
